data_7702952
loop_
_publ_author_name
'Galimova, Milyausha F.'
'Zueva, Ekaterina M.'
'Dobrynin, Alexey B.'
'Samigullina, Aida I.'
'Musin, Rustem R.'
'Musina, Elvira I.'
'Karasik, Andrey A.'

_publ_section_title
;
 Cu<sub>4</sub>I<sub>4</sub>-cubane clusters based on
 10-(aryl)phenoxarsines and their luminescence.
;
_journal_issue 2
_journal_name_full 'Dalton transactions (Cambridge, England : 2003)'
_journal_page_first 482
_journal_page_last 491
_journal_paper_doi 10.1039/c9dt04122b
_journal_volume 49
_journal_year 2020
_chemical_formula_moiety 'C76 H60 As4 Cu4 I4 O8'
_chemical_formula_sum 'C19 H15 As Cu I O2'
_chemical_formula_weight 540.67
_chemical_name_systematic
;
tetra-(\m^3^-iodo)-tetrakis(10-(o-methoxyphenyl)phenoxarsine)copper(I)
;
_space_group_crystal_system tetragonal
_space_group_IT_number 88
_space_group_name_Hall '-I 4ad'
_space_group_name_H-M_alt 'I 41/a :2'
_atom_sites_solution_hydrogens geom
_audit_creation_method SHELXL-2017/1
_audit_update_record
;
2019-10-18 deposited with the CCDC.	2019-12-05 downloaded from the CCDC.
;
_cell_angle_alpha 90
_cell_angle_beta 90
_cell_angle_gamma 90
_cell_formula_units_Z 16
_cell_length_a 21.6406(17)
_cell_length_b 21.6406(17)
_cell_length_c 15.3192(15)
_cell_measurement_reflns_used 5448
_cell_measurement_temperature 100
_cell_measurement_theta_max 27.25
_cell_measurement_theta_min 2.49
_cell_volume 7174.2(11)
_computing_cell_refinement 'Bruker SAINT'
_computing_data_collection 'Bruker APEX2'
_computing_data_reduction 'Bruker SAINT'
_computing_structure_refinement 'SHELXL-2017/1 (Sheldrick, 2017)'
_computing_structure_solution 'SHELXS-97 (Sheldrick 2008)'
_diffrn_ambient_temperature 100
_diffrn_measured_fraction_theta_full 0.999
_diffrn_measured_fraction_theta_max 0.957
_diffrn_measurement_device_type 'Bruker APEX-II CCD'
_diffrn_measurement_method '\f and \w scans'
_diffrn_radiation_type MoK\a
_diffrn_radiation_wavelength 0.71073
_diffrn_reflns_av_R_equivalents 0.1047
_diffrn_reflns_av_unetI/netI 0.0859
_diffrn_reflns_Laue_measured_fraction_full 0.999
_diffrn_reflns_Laue_measured_fraction_max 0.957
_diffrn_reflns_limit_h_max 29
_diffrn_reflns_limit_h_min -29
_diffrn_reflns_limit_k_max 19
_diffrn_reflns_limit_k_min -28
_diffrn_reflns_limit_l_max 20
_diffrn_reflns_limit_l_min -20
_diffrn_reflns_number 33847
_diffrn_reflns_point_group_measured_fraction_full 0.999
_diffrn_reflns_point_group_measured_fraction_max 0.957
_diffrn_reflns_theta_full 25.242
_diffrn_reflns_theta_max 28.886
_diffrn_reflns_theta_min 1.629
_exptl_absorpt_coefficient_mu 4.778
_exptl_absorpt_correction_T_max 0.7458
_exptl_absorpt_correction_T_min 0.4386
_exptl_absorpt_correction_type multi-scan
_exptl_absorpt_process_details SADABS
_exptl_crystal_colour colorless
_exptl_crystal_density_diffrn 2.002
_exptl_crystal_description prismatic
_exptl_crystal_F_000 4160
_exptl_crystal_size_max 0.1
_exptl_crystal_size_mid 0.1
_exptl_crystal_size_min 0.03
_refine_diff_density_max 1.053
_refine_diff_density_min -2.151
_refine_diff_density_rms 0.384
_refine_ls_extinction_method none
_refine_ls_goodness_of_fit_ref 1.039
_refine_ls_hydrogen_treatment constr
_refine_ls_matrix_type full
_refine_ls_number_parameters 218
_refine_ls_number_reflns 4509
_refine_ls_number_restraints 0
_refine_ls_restrained_S_all 1.039
_refine_ls_R_factor_all 0.0843
_refine_ls_R_factor_gt 0.0460
_refine_ls_shift/su_max 0.001
_refine_ls_shift/su_mean 0.000
_refine_ls_structure_factor_coef Fsqd
_refine_ls_weighting_details 'w=1/[\s^2^(Fo^2^)+(0.0739P)^2^] where P=(Fo^2^+2Fc^2^)/3'
_refine_ls_weighting_scheme calc
_refine_ls_wR_factor_gt 0.1089
_refine_ls_wR_factor_ref 0.1411
_reflns_Friedel_coverage 0.000
_reflns_number_gt 3180
_reflns_number_total 4509
_reflns_threshold_expression 'I > 2\s(I)'
_cod_data_source_file c9dt04122b2.cif
_cod_data_source_block Mus218
_cod_depositor_comments 'Adding full bibliography for 7702948--7702952.cif.'
_cod_original_cell_volume 7174.2(13)
_cod_original_sg_symbol_H-M 'I 41/a'
_cod_database_code 7702952
_shelx_shelxl_version_number 2017/1
_shelx_space_group_comment
;
The symmetry employed for this shelxl refinement is uniquely defined
by the following loop, which should always be used as a source of
symmetry information in preference to the above space-group names.
They are only intended as comments.
;

loop_
_space_group_symop_operation_xyz
'x, y, z'
'-y+1/4, x+3/4, z+3/4'
'y+1/4, -x+1/4, z+1/4'
'-x, -y+1/2, z'
'x+1/2, y+1/2, z+1/2'
'-y+3/4, x+5/4, z+5/4'
'y+3/4, -x+3/4, z+3/4'
'-x+1/2, -y+1, z+1/2'
'-x, -y, -z'
'y-1/4, -x-3/4, -z-3/4'
'-y-1/4, x-1/4, -z-1/4'
'x, y-1/2, -z'
'-x+1/2, -y+1/2, -z+1/2'
'y+1/4, -x-1/4, -z-1/4'
'-y+1/4, x+1/4, -z+1/4'
'x+1/2, y, -z+1/2'

loop_
_atom_site_label
_atom_site_type_symbol
_atom_site_fract_x
_atom_site_fract_y
_atom_site_fract_z
_atom_site_U_iso_or_equiv
_atom_site_adp_type
_atom_site_occupancy
_atom_site_site_symmetry_order
_atom_site_calc_flag
_atom_site_refinement_flags_posn
_atom_site_refinement_flags_adp
C1 C 0.7224(3) 0.7612(3) 1.0111(4) 0.0150(14) Uani 1 1 d . .
C2 C 0.7230(3) 0.6961(3) 1.0129(4) 0.0156(14) Uani 1 1 d . .
H2 H 0.687185 0.674238 0.999527 0.019 Uiso 1 1 calc R U
C3 C 0.7760(3) 0.6645(3) 1.0343(4) 0.0200(15) Uani 1 1 d . .
H3 H 0.776104 0.621574 1.034215 0.024 Uiso 1 1 calc R U
C4 C 0.8295(3) 0.6967(3) 1.0561(4) 0.0190(15) Uani 1 1 d . .
H4 H 0.865264 0.675440 1.071311 0.023 Uiso 1 1 calc R U
C5 C 0.8292(3) 0.7601(3) 1.0550(4) 0.0185(15) Uani 1 1 d . .
H5 H 0.864912 0.781641 1.069454 0.022 Uiso 1 1 calc R U
C6 C 0.7759(3) 0.7927(3) 1.0326(4) 0.0144(13) Uani 1 1 d . .
C7 C 0.7350(3) 0.8981(3) 1.0302(4) 0.0158(14) Uani 1 1 d . .
C8 C 0.7518(3) 0.9574(3) 1.0534(5) 0.0216(15) Uani 1 1 d . .
H8 H 0.791697 0.965280 1.073128 0.026 Uiso 1 1 calc R U
C9 C 0.7094(3) 1.0052(3) 1.0473(4) 0.0205(15) Uani 1 1 d . .
H9 H 0.721165 1.045102 1.062651 0.025 Uiso 1 1 calc R U
C10 C 0.6497(3) 0.9941(3) 1.0186(4) 0.0186(15) Uani 1 1 d . .
H10 H 0.621490 1.026299 1.013447 0.022 Uiso 1 1 calc R U
C11 C 0.6328(3) 0.9348(3) 0.9979(4) 0.0176(14) Uani 1 1 d . .
H11 H 0.592460 0.926940 0.980252 0.021 Uiso 1 1 calc R U
C12 C 0.6753(3) 0.8853(3) 1.0028(4) 0.0135(13) Uani 1 1 d . .
C13 C 0.6453(3) 0.7956(3) 0.8533(4) 0.0128(13) Uani 1 1 d . .
C14 C 0.6929(3) 0.8157(3) 0.7976(4) 0.0168(14) Uani 1 1 d . .
C15 C 0.6867(3) 0.8093(3) 0.7086(5) 0.0251(17) Uani 1 1 d . .
H15 H 0.717662 0.823364 0.671465 0.030 Uiso 1 1 calc R U
C16 C 0.6337(4) 0.7814(4) 0.6744(5) 0.0308(19) Uani 1 1 d . .
H16 H 0.629787 0.777227 0.614282 0.037 Uiso 1 1 calc R U
C17 C 0.5879(4) 0.7604(4) 0.7269(5) 0.0291(18) Uani 1 1 d . .
H17 H 0.553233 0.741287 0.703261 0.035 Uiso 1 1 calc R U
C18 C 0.5936(3) 0.7678(3) 0.8173(4) 0.0170(14) Uani 1 1 d . .
H18 H 0.562233 0.753834 0.853696 0.020 Uiso 1 1 calc R U
C19 C 0.7943(3) 0.8595(3) 0.7846(5) 0.0301(19) Uani 1 1 d . .
H19A H 0.781853 0.892736 0.746998 0.045 Uiso 1 1 calc R U
H19B H 0.807871 0.825157 0.749798 0.045 Uiso 1 1 calc R U
H19C H 0.827630 0.873076 0.821289 0.045 Uiso 1 1 calc R U
O1 O 0.7829(2) 0.8562(2) 1.0359(3) 0.0182(10) Uani 1 1 d . .
O14 O 0.7429(2) 0.8408(2) 0.8380(3) 0.0188(10) Uani 1 1 d . .
Cu1 Cu 0.55827(3) 0.77117(4) 1.05860(5) 0.0132(2) Uani 1 1 d . .
As1 As 0.64699(3) 0.80289(3) 0.97984(4) 0.01047(17) Uani 1 1 d . .
I1 I 0.59776(2) 0.78557(2) 1.22410(2) 0.01270(14) Uani 1 1 d . .

loop_
_atom_site_aniso_label
_atom_site_aniso_U_11
_atom_site_aniso_U_22
_atom_site_aniso_U_33
_atom_site_aniso_U_23
_atom_site_aniso_U_13
_atom_site_aniso_U_12
C1 0.013(3) 0.023(4) 0.009(3) 0.005(3) 0.003(3) 0.005(3)
C2 0.015(3) 0.018(3) 0.014(3) 0.001(3) 0.002(3) 0.005(3)
C3 0.026(4) 0.021(4) 0.013(3) -0.003(3) 0.000(3) 0.005(3)
C4 0.018(4) 0.027(4) 0.012(3) -0.001(3) 0.000(3) 0.004(3)
C5 0.011(3) 0.032(4) 0.013(3) -0.001(3) -0.005(3) 0.001(3)
C6 0.012(3) 0.020(4) 0.011(3) 0.001(3) 0.002(3) 0.000(3)
C7 0.021(4) 0.016(3) 0.010(3) 0.005(3) 0.004(3) 0.001(3)
C8 0.020(4) 0.020(4) 0.024(4) 0.004(3) 0.003(3) -0.007(3)
C9 0.030(4) 0.014(3) 0.017(3) -0.003(3) 0.003(3) -0.004(3)
C10 0.023(4) 0.015(3) 0.018(3) 0.001(3) 0.002(3) 0.003(3)
C11 0.018(4) 0.017(4) 0.017(3) 0.000(3) 0.000(3) -0.006(3)
C12 0.017(3) 0.015(3) 0.009(3) -0.005(3) 0.004(3) -0.001(3)
C13 0.014(3) 0.018(3) 0.006(3) 0.001(2) 0.001(2) 0.004(3)
C14 0.023(4) 0.013(3) 0.014(3) 0.003(3) 0.001(3) 0.000(3)
C15 0.027(4) 0.029(4) 0.020(4) 0.008(3) 0.009(3) 0.005(3)
C16 0.048(5) 0.039(5) 0.005(3) -0.001(3) 0.000(3) 0.014(4)
C17 0.029(4) 0.039(5) 0.019(4) -0.008(3) -0.013(3) 0.006(3)
C18 0.017(3) 0.020(3) 0.015(3) 0.000(3) 0.002(3) 0.010(3)
C19 0.028(4) 0.019(4) 0.043(5) 0.009(3) 0.023(4) 0.000(3)
O1 0.012(2) 0.015(2) 0.028(3) -0.001(2) -0.004(2) -0.0026(18)
O14 0.013(2) 0.021(3) 0.022(2) 0.002(2) 0.010(2) -0.0054(19)
Cu1 0.0117(4) 0.0158(4) 0.0121(4) 0.0006(3) 0.0026(3) -0.0016(3)
As1 0.0099(3) 0.0125(3) 0.0090(3) 0.0003(2) 0.0008(2) -0.0009(2)
I1 0.0133(2) 0.0137(2) 0.0110(2) -0.00103(16) -0.00302(16) -0.00084(16)

loop_
_atom_type_symbol
_atom_type_description
_atom_type_scat_dispersion_real
_atom_type_scat_dispersion_imag
_atom_type_scat_source
C C 0.0033 0.0016 'International Tables Vol C Tables 4.2.6.8 and 6.1.1.4'
H H 0.0000 0.0000 'International Tables Vol C Tables 4.2.6.8 and 6.1.1.4'
O O 0.0106 0.0060 'International Tables Vol C Tables 4.2.6.8 and 6.1.1.4'
Cu Cu 0.3201 1.2651 'International Tables Vol C Tables 4.2.6.8 and 6.1.1.4'
As As 0.0499 2.0058 'International Tables Vol C Tables 4.2.6.8 and 6.1.1.4'
I I -0.4742 1.8119 'International Tables Vol C Tables 4.2.6.8 and 6.1.1.4'

loop_
_geom_angle_atom_site_label_1
_geom_angle_atom_site_label_2
_geom_angle_atom_site_label_3
_geom_angle
_geom_angle_site_symmetry_1
_geom_angle_site_symmetry_3
C6 C1 C2 118.7(6) . .
C6 C1 As1 122.6(5) . .
C2 C1 As1 118.7(5) . .
C3 C2 C1 120.6(6) . .
C3 C2 H2 119.7 . .
C1 C2 H2 119.7 . .
C2 C3 C4 120.2(7) . .
C2 C3 H3 119.9 . .
C4 C3 H3 119.9 . .
C5 C4 C3 119.5(6) . .
C5 C4 H4 120.3 . .
C3 C4 H4 120.3 . .
C4 C5 C6 120.9(6) . .
C4 C5 H5 119.6 . .
C6 C5 H5 119.6 . .
C1 C6 O1 126.1(6) . .
C1 C6 C5 120.1(6) . .
O1 C6 C5 113.7(6) . .
O1 C7 C8 113.3(6) . .
O1 C7 C12 126.0(6) . .
C8 C7 C12 120.7(6) . .
C7 C8 C9 120.1(7) . .
C7 C8 H8 119.9 . .
C9 C8 H8 119.9 . .
C8 C9 C10 120.6(6) . .
C8 C9 H9 119.7 . .
C10 C9 H9 119.7 . .
C11 C10 C9 118.9(6) . .
C11 C10 H10 120.5 . .
C9 C10 H10 120.5 . .
C10 C11 C12 121.6(6) . .
C10 C11 H11 119.2 . .
C12 C11 H11 119.2 . .
C7 C12 C11 118.0(6) . .
C7 C12 As1 122.7(5) . .
C11 C12 As1 119.1(5) . .
C18 C13 C14 118.9(6) . .
C18 C13 As1 116.6(4) . .
C14 C13 As1 124.5(5) . .
O14 C14 C15 124.6(6) . .
O14 C14 C13 115.4(5) . .
C15 C14 C13 119.9(6) . .
C14 C15 C16 119.6(6) . .
C14 C15 H15 120.2 . .
C16 C15 H15 120.2 . .
C17 C16 C15 121.6(7) . .
C17 C16 H16 119.2 . .
C15 C16 H16 119.2 . .
C16 C17 C18 118.9(7) . .
C16 C17 H17 120.5 . .
C18 C17 H17 120.5 . .
C13 C18 C17 121.1(6) . .
C13 C18 H18 119.5 . .
C17 C18 H18 119.5 . .
O14 C19 H19A 109.5 . .
O14 C19 H19B 109.5 . .
H19A C19 H19B 109.5 . .
O14 C19 H19C 109.5 . .
H19A C19 H19C 109.5 . .
H19B C19 H19C 109.5 . .
C7 O1 C6 124.6(5) . .
C14 O14 C19 118.0(5) . .
As1 Cu1 I1 109.45(3) . 10_578
As1 Cu1 I1 109.95(3) . 15_657
I1 Cu1 I1 115.07(3) 10_578 15_657
As1 Cu1 Cu1 149.39(2) . 4_665
I1 Cu1 Cu1 59.83(3) 10_578 4_665
I1 Cu1 Cu1 59.79(3) 15_657 4_665
As1 Cu1 I1 100.88(3) . .
I1 Cu1 I1 110.29(3) 10_578 .
I1 Cu1 I1 110.26(3) 15_657 .
Cu1 Cu1 I1 109.736(18) 4_665 .
As1 Cu1 Cu1 142.15(4) . 15_657
I1 Cu1 Cu1 107.58(3) 10_578 15_657
I1 Cu1 Cu1 59.19(2) 15_657 15_657
Cu1 Cu1 Cu1 61.165(16) 4_665 15_657
I1 Cu1 Cu1 58.29(3) . 15_657
As1 Cu1 Cu1 141.75(4) . 10_578
I1 Cu1 Cu1 59.20(2) 10_578 10_578
I1 Cu1 Cu1 107.55(3) 15_657 10_578
Cu1 Cu1 Cu1 61.165(16) 4_665 10_578
I1 Cu1 Cu1 58.31(3) . 10_578
Cu1 Cu1 Cu1 57.67(3) 15_657 10_578
C12 As1 C1 96.8(3) . .
C12 As1 C13 105.3(3) . .
C1 As1 C13 103.0(3) . .
C12 As1 Cu1 115.78(18) . .
C1 As1 Cu1 115.12(19) . .
C13 As1 Cu1 117.96(19) . .
Cu1 I1 Cu1 60.37(3) 15_657 10_578
Cu1 I1 Cu1 62.51(3) 15_657 .
Cu1 I1 Cu1 62.50(3) 10_578 .

loop_
_geom_bond_atom_site_label_1
_geom_bond_atom_site_label_2
_geom_bond_distance
_geom_bond_site_symmetry_2
C1 C6 1.382(9) .
C1 C2 1.411(9) .
C1 As1 1.925(6) .
C2 C3 1.374(9) .
C2 H2 0.9300 .
C3 C4 1.393(9) .
C3 H3 0.9300 .
C4 C5 1.371(9) .
C4 H4 0.9300 .
C5 C6 1.395(9) .
C5 H5 0.9300 .
C6 O1 1.384(8) .
C7 O1 1.380(8) .
C7 C8 1.380(9) .
C7 C12 1.385(9) .
C8 C9 1.386(10) .
C8 H8 0.9300 .
C9 C10 1.387(10) .
C9 H9 0.9300 .
C10 C11 1.371(9) .
C10 H10 0.9300 .
C11 C12 1.414(9) .
C11 H11 0.9300 .
C12 As1 1.918(6) .
C13 C18 1.385(9) .
C13 C14 1.407(9) .
C13 As1 1.945(6) .
C14 O14 1.360(8) .
C14 C15 1.376(9) .
C15 C16 1.398(11) .
C15 H15 0.9300 .
C16 C17 1.355(11) .
C16 H16 0.9300 .
C17 C18 1.399(9) .
C17 H17 0.9300 .
C18 H18 0.9300 .
C19 O14 1.440(8) .
C19 H19A 0.9600 .
C19 H19B 0.9600 .
C19 H19C 0.9600 .
Cu1 As1 2.3693(10) .
Cu1 I1 2.6676(9) 10_578
Cu1 I1 2.6686(9) 15_657
Cu1 Cu1 2.6832(15) 4_665
Cu1 I1 2.6936(9) .
Cu1 Cu1 2.7818(13) 15_657
Cu1 Cu1 2.7818(13) 10_578

loop_
_geom_torsion_atom_site_label_1
_geom_torsion_atom_site_label_2
_geom_torsion_atom_site_label_3
_geom_torsion_atom_site_label_4
_geom_torsion
C6 C1 C2 C3 -1.0(9)
As1 C1 C2 C3 179.5(5)
C1 C2 C3 C4 1.2(9)
C2 C3 C4 C5 -0.8(10)
C3 C4 C5 C6 0.2(10)
C2 C1 C6 O1 -178.6(6)
As1 C1 C6 O1 0.9(9)
C2 C1 C6 C5 0.3(9)
As1 C1 C6 C5 179.8(5)
C4 C5 C6 C1 0.1(10)
C4 C5 C6 O1 179.1(6)
O1 C7 C8 C9 177.1(6)
C12 C7 C8 C9 -1.7(10)
C7 C8 C9 C10 0.5(10)
C8 C9 C10 C11 1.3(10)
C9 C10 C11 C12 -1.8(10)
O1 C7 C12 C11 -177.5(6)
C8 C7 C12 C11 1.1(9)
O1 C7 C12 As1 7.1(9)
C8 C7 C12 As1 -174.2(5)
C10 C11 C12 C7 0.6(10)
C10 C11 C12 As1 176.2(5)
C18 C13 C14 O14 -178.0(5)
As1 C13 C14 O14 1.1(8)
C18 C13 C14 C15 1.8(9)
As1 C13 C14 C15 -179.0(5)
O14 C14 C15 C16 178.5(6)
C13 C14 C15 C16 -1.4(10)
C14 C15 C16 C17 -0.1(11)
C15 C16 C17 C18 1.1(11)
C14 C13 C18 C17 -0.8(9)
As1 C13 C18 C17 179.9(5)
C16 C17 C18 C13 -0.6(10)
C8 C7 O1 C6 167.1(6)
C12 C7 O1 C6 -14.2(10)
C1 C6 O1 C7 9.7(10)
C5 C6 O1 C7 -169.2(6)
C15 C14 O14 C19 -2.9(9)
C13 C14 O14 C19 177.0(5)
